data_4082950
loop_
_publ_author_name
'Celaje, Jeff A.'
'Pennington-Boggio, Megan K'
'Flaig, Robinson W.'
'Richmond, Michael G.'
'Williams, Travis J.'

_publ_section_title
;
 Synthesis and Characterization of Dimethylbis(2-pyridyl)borate Nickel(II)
 Complexes: Unimolecular Square-Planar to Square-Planar Rotation around
 Nickel(II).
;
_journal_issue 8
_journal_name_full Organometallics
_journal_page_first 2019
_journal_page_last 2026
_journal_paper_doi 10.1021/om500173j
_journal_volume 33
_journal_year 2014
_chemical_formula_moiety 'C17 H21 B N2 Ni O2'
_chemical_formula_sum 'C17 H21 B N2 Ni O2'
_chemical_formula_weight 354.88
_chemical_name_common '[(2-py)2BMe2)Ni(acac]'
_chemical_name_systematic
;
 ?
;
_space_group_crystal_system triclinic
_space_group_IT_number 2
_space_group_name_Hall '-P 1'
_space_group_name_H-M_alt 'P -1'
_symmetry_space_group_name_Hall '-P 1'
_symmetry_space_group_name_H-M 'P -1'
_atom_sites_solution_hydrogens geom
_audit_creation_method SHELXL-2013
_cell_angle_alpha 96.4140(10)
_cell_angle_beta 92.5660(10)
_cell_angle_gamma 109.8230(10)
_cell_formula_units_Z 2
_cell_length_a 7.3097(3)
_cell_length_b 8.1424(4)
_cell_length_c 14.9208(7)
_cell_measurement_temperature 100(2)
_cell_volume 826.96(7)
_computing_cell_refinement 'APEX2 v2013.10-0 (Bruker AXS)'
_computing_data_collection 'Bruker Instrument Service v2012.12.0.3'
_computing_data_reduction 'SAINT V8.34A (Bruker AXS, 2013)'
_computing_structure_refinement 'SHELXTL XL 2013/4 (Bruker AXS)'
_computing_structure_solution 'SHELXTL XS 2013/1 (Bruker AXS)'
_diffrn_ambient_temperature 100(2)
_diffrn_detector_area_resol_mean 8.333
_diffrn_measured_fraction_theta_full 0.999
_diffrn_measured_fraction_theta_max 0.938
_diffrn_measurement_device_type 'Bruker APEX II CCD'
_diffrn_measurement_method 'omega- and phi-scans'
_diffrn_radiation_monochromator 'TRIUMPH curved-crystal'
_diffrn_radiation_type MoK\a
_diffrn_radiation_wavelength 0.71073
_diffrn_reflns_av_R_equivalents 0.0181
_diffrn_reflns_av_unetI/netI 0.0125
_diffrn_reflns_Laue_measured_fraction_full 0.999
_diffrn_reflns_Laue_measured_fraction_max 0.938
_diffrn_reflns_limit_h_max 10
_diffrn_reflns_limit_h_min -10
_diffrn_reflns_limit_k_max 11
_diffrn_reflns_limit_k_min -11
_diffrn_reflns_limit_l_max 21
_diffrn_reflns_limit_l_min -21
_diffrn_reflns_number 20280
_diffrn_reflns_point_group_measured_fraction_full 0.999
_diffrn_reflns_point_group_measured_fraction_max 0.938
_diffrn_reflns_theta_full 29.000
_diffrn_reflns_theta_max 31.273
_diffrn_reflns_theta_min 1.379
_diffrn_source 'fine-focus tube'
_exptl_absorpt_coefficient_mu 1.183
_exptl_absorpt_correction_T_max 0.7462
_exptl_absorpt_correction_T_min 0.6427
_exptl_absorpt_correction_type multi-scan
_exptl_absorpt_process_details 'Bruker SADABS V2012/1'
_exptl_crystal_colour 'clear intense orange'
_exptl_crystal_density_diffrn 1.425
_exptl_crystal_description 'not measured'
_exptl_crystal_F_000 372
_exptl_crystal_size_max 0.727
_exptl_crystal_size_mid 0.397
_exptl_crystal_size_min 0.274
_refine_diff_density_max 0.453
_refine_diff_density_min -0.514
_refine_diff_density_rms 0.059
_refine_ls_extinction_method none
_refine_ls_goodness_of_fit_ref 1.012
_refine_ls_hydrogen_treatment constr
_refine_ls_matrix_type full
_refine_ls_number_parameters 212
_refine_ls_number_reflns 5063
_refine_ls_number_restraints 0
_refine_ls_restrained_S_all 1.012
_refine_ls_R_factor_all 0.0222
_refine_ls_R_factor_gt 0.0215
_refine_ls_shift/su_max 0.002
_refine_ls_shift/su_mean 0.000
_refine_ls_structure_factor_coef Fsqd
_refine_ls_weighting_details 'w=1/[\s^2^(Fo^2^)+(0.0325P)^2^+0.4259P] where P=(Fo^2^+2Fc^2^)/3'
_refine_ls_weighting_scheme calc
_refine_ls_wR_factor_gt 0.0599
_refine_ls_wR_factor_ref 0.0604
_reflns_Friedel_coverage 0.000
_reflns_number_gt 4926
_reflns_number_total 5063
_reflns_threshold_expression 'I > 2\s(I)'
_cod_data_source_file om500173j_si_003.cif
_cod_data_source_block mo_mpb2270_0m
_cod_depositor_comments
;Adding full bibliography for 4082950--4082951.cif.

 Adding full bibliography for 4082950--4082951.cif.
;
_cod_database_code 4082950
_shelx_space_group_comment
;
The symmetry employed for this shelxl refinement is uniquely defined
by the following loop, which should always be used as a source of
symmetry information in preference to the above space-group names.
They are only intended as comments.
;
_shelxl_version_number 2013-3

loop_
_space_group_symop_operation_xyz
'x, y, z'
'-x, -y, -z'

loop_
_atom_site_label
_atom_site_type_symbol
_atom_site_fract_x
_atom_site_fract_y
_atom_site_fract_z
_atom_site_U_iso_or_equiv
_atom_site_adp_type
_atom_site_occupancy
_atom_site_site_symmetry_order
_atom_site_calc_flag
_atom_site_refinement_flags_posn
_atom_site_refinement_flags_adp
Ni1 Ni 1.04187(2) 0.43129(2) 0.21720(2) 0.01018(4) Uani 1 1 d . .
O1 O 1.07280(11) 0.30582(9) 0.11067(5) 0.01409(13) Uani 1 1 d . .
O2 O 1.17256(11) 0.65183(9) 0.18378(5) 0.01470(13) Uani 1 1 d . .
N1 N 0.90391(12) 0.21184(10) 0.25545(5) 0.01062(14) Uani 1 1 d . .
N2 N 1.01565(12) 0.55076(10) 0.32964(5) 0.01078(14) Uani 1 1 d . .
C1 C 0.97807(14) 0.08073(12) 0.24214(6) 0.01317(16) Uani 1 1 d . .
H1 H 1.0944 0.1019 0.2149 0.016 Uiso 1 1 calc R U
C2 C 0.88707(15) -0.08388(13) 0.26763(7) 0.01533(17) Uani 1 1 d . .
H14 H 0.9420 -0.1715 0.2590 0.018 Uiso 1 1 calc R U
C3 C 0.71058(15) -0.11456(13) 0.30656(7) 0.01603(18) Uani 1 1 d . .
H13 H 0.6445 -0.2239 0.3240 0.019 Uiso 1 1 calc R U
C4 C 0.63515(14) 0.02023(12) 0.31891(7) 0.01372(16) Uani 1 1 d . .
H12 H 0.5168 -0.0003 0.3443 0.016 Uiso 1 1 calc R U
C5 C 0.73297(13) 0.18748(12) 0.29406(6) 0.01065(15) Uani 1 1 d . .
C7 C 0.83898(13) 0.51236(12) 0.36395(6) 0.01088(15) Uani 1 1 d . .
C8 C 1.17619(14) 0.67810(12) 0.37282(6) 0.01363(16) Uani 1 1 d . .
H5 H 1.2948 0.6993 0.3476 0.016 Uiso 1 1 calc R U
C9 C 1.17021(15) 0.77810(13) 0.45317(7) 0.01690(18) Uani 1 1 d . .
H4 H 1.2824 0.8656 0.4816 0.020 Uiso 1 1 calc R U
C10 C 0.99142(16) 0.74426(13) 0.49050(7) 0.01706(18) Uani 1 1 d . .
H3 H 0.9817 0.8092 0.5443 0.020 Uiso 1 1 calc R U
C11 C 0.82882(15) 0.61195(13) 0.44580(6) 0.01414(17) Uani 1 1 d . .
H2 H 0.7095 0.5882 0.4706 0.017 Uiso 1 1 calc R U
C12 C 0.46389(14) 0.30605(14) 0.36836(7) 0.01665(18) Uani 1 1 d . .
H6 H 0.3621 0.2034 0.3379 0.025 Uiso 1 1 calc R U
H7 H 0.4181 0.4039 0.3746 0.025 Uiso 1 1 calc R U
H8 H 0.5000 0.2838 0.4272 0.025 Uiso 1 1 calc R U
C13 C 0.59722(15) 0.40102(13) 0.20986(7) 0.01541(17) Uani 1 1 d . .
H9 H 0.5455 0.4949 0.2183 0.023 Uiso 1 1 calc R U
H10 H 0.5013 0.2991 0.1754 0.023 Uiso 1 1 calc R U
H11 H 0.7123 0.4375 0.1779 0.023 Uiso 1 1 calc R U
C14 C 1.17125(14) 0.37178(13) 0.04638(6) 0.01326(16) Uani 1 1 d . .
C15 C 1.26104(14) 0.55138(13) 0.04230(6) 0.01506(17) Uani 1 1 d . .
H18 H 1.3278 0.5860 -0.0079 0.018 Uiso 1 1 calc R U
C16 C 1.25501(14) 0.68106(13) 0.11016(6) 0.01335(16) Uani 1 1 d . .
C17 C 1.35324(17) 0.87252(14) 0.09985(7) 0.01963(19) Uani 1 1 d . .
H15 H 1.4878 0.9107 0.1230 0.029 Uiso 1 1 calc R U
H16 H 1.2891 0.9419 0.1330 0.029 Uiso 1 1 calc R U
H17 H 1.3454 0.8869 0.0370 0.029 Uiso 1 1 calc R U
C18 C 1.18738(17) 0.23956(14) -0.02872(7) 0.0200(2) Uani 1 1 d . .
H19 H 1.0591 0.1618 -0.0523 0.030 Uiso 1 1 calc R U
H20 H 1.2602 0.1725 -0.0058 0.030 Uiso 1 1 calc R U
H21 H 1.2532 0.2999 -0.0761 0.030 Uiso 1 1 calc R U
B2 B 0.65320(15) 0.35204(13) 0.30947(7) 0.01140(17) Uani 1 1 d . .

loop_
_atom_site_aniso_label
_atom_site_aniso_U_11
_atom_site_aniso_U_22
_atom_site_aniso_U_33
_atom_site_aniso_U_23
_atom_site_aniso_U_13
_atom_site_aniso_U_12
Ni1 0.01202(6) 0.00903(6) 0.00951(6) 0.00149(4) 0.00411(4) 0.00319(4)
O1 0.0165(3) 0.0134(3) 0.0120(3) 0.0012(2) 0.0053(2) 0.0044(3)
O2 0.0182(3) 0.0118(3) 0.0141(3) 0.0032(2) 0.0070(3) 0.0039(2)
N1 0.0121(3) 0.0099(3) 0.0101(3) 0.0013(2) 0.0018(3) 0.0040(3)
N2 0.0128(3) 0.0094(3) 0.0099(3) 0.0014(3) 0.0020(3) 0.0034(3)
C1 0.0148(4) 0.0127(4) 0.0132(4) 0.0005(3) 0.0021(3) 0.0066(3)
C2 0.0196(4) 0.0120(4) 0.0157(4) 0.0014(3) 0.0004(3) 0.0074(3)
C3 0.0184(4) 0.0103(4) 0.0180(4) 0.0037(3) -0.0003(3) 0.0028(3)
C4 0.0127(4) 0.0121(4) 0.0151(4) 0.0032(3) 0.0018(3) 0.0023(3)
C5 0.0108(4) 0.0113(4) 0.0091(3) 0.0013(3) 0.0004(3) 0.0030(3)
C7 0.0135(4) 0.0108(4) 0.0100(4) 0.0028(3) 0.0027(3) 0.0058(3)
C8 0.0132(4) 0.0124(4) 0.0135(4) 0.0021(3) 0.0015(3) 0.0021(3)
C9 0.0192(4) 0.0142(4) 0.0137(4) -0.0005(3) -0.0012(3) 0.0022(3)
C10 0.0242(5) 0.0155(4) 0.0109(4) -0.0012(3) 0.0006(3) 0.0071(4)
C11 0.0173(4) 0.0153(4) 0.0113(4) 0.0015(3) 0.0041(3) 0.0074(3)
C12 0.0129(4) 0.0199(4) 0.0184(4) 0.0030(3) 0.0047(3) 0.0067(3)
C13 0.0177(4) 0.0153(4) 0.0140(4) 0.0021(3) -0.0007(3) 0.0068(3)
C14 0.0130(4) 0.0172(4) 0.0101(4) 0.0013(3) 0.0020(3) 0.0060(3)
C15 0.0158(4) 0.0177(4) 0.0115(4) 0.0038(3) 0.0046(3) 0.0046(3)
C16 0.0126(4) 0.0144(4) 0.0135(4) 0.0049(3) 0.0029(3) 0.0041(3)
C17 0.0234(5) 0.0143(4) 0.0207(5) 0.0065(4) 0.0083(4) 0.0039(4)
C18 0.0246(5) 0.0189(5) 0.0147(4) -0.0013(3) 0.0069(4) 0.0057(4)
B2 0.0114(4) 0.0117(4) 0.0117(4) 0.0016(3) 0.0019(3) 0.0047(3)

loop_
_atom_type_symbol
_atom_type_description
_atom_type_scat_dispersion_real
_atom_type_scat_dispersion_imag
_atom_type_scat_source
C C 0.0033 0.0016 'International Tables Vol C Tables 4.2.6.8 and 6.1.1.4'
H H 0.0000 0.0000 'International Tables Vol C Tables 4.2.6.8 and 6.1.1.4'
B B 0.0013 0.0007 'International Tables Vol C Tables 4.2.6.8 and 6.1.1.4'
N N 0.0061 0.0033 'International Tables Vol C Tables 4.2.6.8 and 6.1.1.4'
Ni Ni 0.3393 1.1124 'International Tables Vol C Tables 4.2.6.8 and 6.1.1.4'
O O 0.0106 0.0060 'International Tables Vol C Tables 4.2.6.8 and 6.1.1.4'

loop_
_geom_angle_atom_site_label_1
_geom_angle_atom_site_label_2
_geom_angle_atom_site_label_3
_geom_angle
O1 Ni1 O2 94.94(3)
O1 Ni1 N2 176.68(3)
O2 Ni1 N2 87.23(3)
O1 Ni1 N1 87.59(3)
O2 Ni1 N1 177.36(3)
N2 Ni1 N1 90.27(3)
C14 O1 Ni1 125.87(6)
C16 O2 Ni1 125.90(7)
C1 N1 C5 121.31(8)
C1 N1 Ni1 118.34(6)
C5 N1 Ni1 120.34(6)
C8 N2 C7 121.43(8)
C8 N2 Ni1 117.91(6)
C7 N2 Ni1 120.63(6)
N1 C1 C2 122.34(9)
N1 C1 H1 118.8
C2 C1 H1 118.8
C1 C2 C3 118.06(9)
C1 C2 H14 121.0
C3 C2 H14 121.0
C4 C3 C2 119.01(9)
C4 C3 H13 120.5
C2 C3 H13 120.5
C3 C4 C5 121.68(9)
C3 C4 H12 119.2
C5 C4 H12 119.2
N1 C5 C4 117.58(8)
N1 C5 B2 118.81(8)
C4 C5 B2 123.61(8)
N2 C7 C11 117.48(8)
N2 C7 B2 118.51(8)
C11 C7 B2 124.00(8)
N2 C8 C9 122.26(9)
N2 C8 H5 118.9
C9 C8 H5 118.9
C8 C9 C10 118.28(9)
C8 C9 H4 120.9
C10 C9 H4 120.9
C11 C10 C9 118.66(9)
C11 C10 H3 120.7
C9 C10 H3 120.7
C10 C11 C7 121.88(9)
C10 C11 H2 119.1
C7 C11 H2 119.1
B2 C12 H6 109.5
B2 C12 H7 109.5
H6 C12 H7 109.5
B2 C12 H8 109.5
H6 C12 H8 109.5
H7 C12 H8 109.5
B2 C13 H9 109.5
B2 C13 H10 109.5
H9 C13 H10 109.5
B2 C13 H11 109.5
H9 C13 H11 109.5
H10 C13 H11 109.5
O1 C14 C15 125.20(9)
O1 C14 C18 115.08(9)
C15 C14 C18 119.72(9)
C16 C15 C14 122.81(9)
C16 C15 H18 118.6
C14 C15 H18 118.6
O2 C16 C15 125.07(9)
O2 C16 C17 115.43(9)
C15 C16 C17 119.50(9)
C16 C17 H15 109.5
C16 C17 H16 109.5
H15 C17 H16 109.5
C16 C17 H17 109.5
H15 C17 H17 109.5
H16 C17 H17 109.5
C14 C18 H19 109.5
C14 C18 H20 109.5
H19 C18 H20 109.5
C14 C18 H21 109.5
H19 C18 H21 109.5
H20 C18 H21 109.5
C12 B2 C5 111.56(8)
C12 B2 C7 111.26(8)
C5 B2 C7 103.83(7)
C12 B2 C13 110.24(8)
C5 B2 C13 108.93(7)
C7 B2 C13 110.85(7)

loop_
_geom_bond_atom_site_label_1
_geom_bond_atom_site_label_2
_geom_bond_distance
Ni1 O1 1.8567(7)
Ni1 O2 1.8615(7)
Ni1 N2 1.8943(8)
Ni1 N1 1.8955(8)
O1 C14 1.2812(11)
O2 C16 1.2834(11)
N1 C1 1.3520(12)
N1 C5 1.3617(12)
N2 C8 1.3509(12)
N2 C7 1.3596(12)
C1 C2 1.3840(13)
C1 H1 0.9300
C2 C3 1.3947(14)
C2 H14 0.9300
C3 C4 1.3846(14)
C3 H13 0.9300
C4 C5 1.4069(13)
C4 H12 0.9300
C5 B2 1.6313(14)
C7 C11 1.4080(13)
C7 B2 1.6342(14)
C8 C9 1.3831(13)
C8 H5 0.9300
C9 C10 1.3962(15)
C9 H4 0.9300
C10 C11 1.3850(14)
C10 H3 0.9300
C11 H2 0.9300
C12 B2 1.6304(14)
C12 H6 0.9600
C12 H7 0.9600
C12 H8 0.9600
C13 B2 1.6505(14)
C13 H9 0.9600
C13 H10 0.9600
C13 H11 0.9600
C14 C15 1.3947(14)
C14 C18 1.5023(14)
C15 C16 1.3923(14)
C15 H18 0.9300
C16 C17 1.5079(14)
C17 H15 0.9600
C17 H16 0.9600
C17 H17 0.9600
C18 H19 0.9600
C18 H20 0.9600
C18 H21 0.9600
